data_4516195
loop_
_publ_author_name
'Sheng, Lan'
'Chen, Qiaonan'
'Wang, Chunyu'
'Chen, Hongwei'
'Zhang, Ting'
'Qin, Tianyou'
'Li, Minjie'
'Zhang, Jinyan'
'Ma, Jing'
'Zhang, Sean Xiao-An'

_publ_section_title
;
 Oxazolidine Transient Bases as Molecular Platforms for Testing Dynamic
 CO<sub>2</sub> Capture in Biochemical Systems.
;
_journal_issue 3
_journal_name_full 'ACS omega'
_journal_page_first 2883
_journal_page_last 2894
_journal_paper_doi 10.1021/acsomega.7b02028
_journal_volume 3
_journal_year 2018
_chemical_formula_sum 'C23 H28 N2 O3 S'
_chemical_formula_weight 412.53
_space_group_crystal_system monoclinic
_space_group_IT_number 14
_space_group_name_Hall '-P 2ybc'
_space_group_name_H-M_alt 'P 1 21/c 1'
_atom_sites_solution_hydrogens geom
_audit_creation_method SHELXL-2014/7
_cell_angle_alpha 90
_cell_angle_beta 92.075(4)
_cell_angle_gamma 90
_cell_formula_units_Z 4
_cell_length_a 23.398(3)
_cell_length_b 7.4277(10)
_cell_length_c 12.2111(14)
_cell_measurement_reflns_used 912
_cell_measurement_temperature 273(2)
_cell_measurement_theta_max 19.79
_cell_measurement_theta_min 2.61
_cell_volume 2120.8(5)
_computing_structure_refinement 'SHELXL-2014/7 (Sheldrick, 2014)'
_diffrn_ambient_temperature 273(2)
_diffrn_measured_fraction_theta_full 0.998
_diffrn_measured_fraction_theta_max 0.998
_diffrn_measurement_device_type CCD
_diffrn_radiation_type MoK\a
_diffrn_radiation_wavelength 0.71073
_diffrn_reflns_av_R_equivalents 0.0771
_diffrn_reflns_av_unetI/netI 0.0782
_diffrn_reflns_Laue_measured_fraction_full 0.998
_diffrn_reflns_Laue_measured_fraction_max 0.998
_diffrn_reflns_limit_h_max 27
_diffrn_reflns_limit_h_min -23
_diffrn_reflns_limit_k_max 7
_diffrn_reflns_limit_k_min -8
_diffrn_reflns_limit_l_max 14
_diffrn_reflns_limit_l_min -14
_diffrn_reflns_number 13023
_diffrn_reflns_point_group_measured_fraction_full 0.998
_diffrn_reflns_point_group_measured_fraction_max 0.998
_diffrn_reflns_theta_full 25.020
_diffrn_reflns_theta_max 25.020
_diffrn_reflns_theta_min 0.871
_exptl_absorpt_coefficient_mu 0.179
_exptl_absorpt_correction_type multi-scan
_exptl_absorpt_process_details sadabs
_exptl_crystal_colour colorless
_exptl_crystal_density_diffrn 1.292
_exptl_crystal_description Block
_exptl_crystal_F_000 880
_exptl_crystal_size_max 0.220
_exptl_crystal_size_mid 0.200
_exptl_crystal_size_min 0.180
_exptl_transmission_factor_max 0.864
_exptl_transmission_factor_min 0.864
_refine_diff_density_max 0.280
_refine_diff_density_min -0.321
_refine_diff_density_rms 0.064
_refine_ls_extinction_method none
_refine_ls_goodness_of_fit_ref 0.983
_refine_ls_hydrogen_treatment constr
_refine_ls_matrix_type full
_refine_ls_number_parameters 267
_refine_ls_number_reflns 3724
_refine_ls_number_restraints 0
_refine_ls_restrained_S_all 0.983
_refine_ls_R_factor_all 0.1076
_refine_ls_R_factor_gt 0.0536
_refine_ls_shift/su_max 0.000
_refine_ls_shift/su_mean 0.000
_refine_ls_structure_factor_coef Fsqd
_refine_ls_weighting_details 'w=1/[\s^2^(Fo^2^)+(0.0744P)^2^] where P=(Fo^2^+2Fc^2^)/3'
_refine_ls_weighting_scheme calc
_refine_ls_wR_factor_gt 0.1227
_refine_ls_wR_factor_ref 0.1646
_reflns_Friedel_coverage 0.000
_reflns_number_gt 2108
_reflns_number_total 3724
_reflns_threshold_expression 'I > 2\s(I)'
_cod_data_source_file ao7b02028_si_002.cif
_cod_data_source_block 1
_cod_original_sg_symbol_H-M 'P 21/c'
_cod_database_code 4516195
_shelx_shelxl_version_number 2014/7
_shelx_space_group_comment
;
The symmetry employed for this shelxl refinement is uniquely defined
by the following loop, which should always be used as a source of
symmetry information in preference to the above space-group names.
They are only intended as comments.
;
_shelx_estimated_absorpt_t_min 0.962
_shelx_estimated_absorpt_t_max 0.968

loop_
_space_group_symop_operation_xyz
'x, y, z'
'-x, y+1/2, -z+1/2'
'-x, -y, -z'
'x, -y-1/2, z-1/2'

loop_
_atom_site_label
_atom_site_type_symbol
_atom_site_fract_x
_atom_site_fract_y
_atom_site_fract_z
_atom_site_U_iso_or_equiv
_atom_site_adp_type
_atom_site_occupancy
_atom_site_site_symmetry_order
_atom_site_calc_flag
_atom_site_refinement_flags_posn
_atom_site_refinement_flags_adp
C1 C 0.08641(14) 0.6183(5) 0.3537(3) 0.0400(9) Uani 1 1 d . .
C2 C 0.06921(15) 0.4462(5) 0.3260(3) 0.0468(9) Uani 1 1 d . .
H2 H 0.0339 0.4048 0.3478 0.056 Uiso 1 1 calc R U
C3 C 0.10354(15) 0.3343(5) 0.2667(3) 0.0457(9) Uani 1 1 d . .
H3 H 0.0919 0.2181 0.2484 0.055 Uiso 1 1 calc R U
C4 C 0.15586(14) 0.4000(5) 0.2351(3) 0.0405(8) Uani 1 1 d . .
C5 C 0.17390(13) 0.5716(5) 0.2640(3) 0.0393(8) Uani 1 1 d . .
C6 C 0.13972(14) 0.6828(5) 0.3232(3) 0.0448(9) Uani 1 1 d . .
H6 H 0.1517 0.7983 0.3425 0.054 Uiso 1 1 calc R U
C7 C 0.17634(18) 0.2182(6) 0.0733(3) 0.0610(11) Uani 1 1 d . .
H7A H 0.1378 0.1729 0.0812 0.073 Uiso 1 1 calc R U
H7B H 0.2012 0.1188 0.0552 0.073 Uiso 1 1 calc R U
C8 C 0.17748(17) 0.3645(6) -0.0144(3) 0.0608(11) Uani 1 1 d . .
H8A H 0.1968 0.3216 -0.0784 0.073 Uiso 1 1 calc R U
H8B H 0.1389 0.4003 -0.0366 0.073 Uiso 1 1 calc R U
C9 C 0.23542(15) 0.4504(5) 0.1354(3) 0.0454(9) Uani 1 1 d . .
C10 C 0.23321(14) 0.6026(5) 0.2229(3) 0.0461(9) Uani 1 1 d . .
C11 C 0.27703(16) 0.5690(7) 0.3179(3) 0.0706(13) Uani 1 1 d . .
H11A H 0.2714 0.6554 0.3750 0.106 Uiso 1 1 calc R U
H11B H 0.3150 0.5810 0.2917 0.106 Uiso 1 1 calc R U
H11C H 0.2720 0.4497 0.3462 0.106 Uiso 1 1 calc R U
C12 C 0.24229(18) 0.7886(6) 0.1728(3) 0.0647(12) Uani 1 1 d . .
H12A H 0.2137 0.8095 0.1158 0.097 Uiso 1 1 calc R U
H12B H 0.2796 0.7941 0.1427 0.097 Uiso 1 1 calc R U
H12C H 0.2393 0.8790 0.2285 0.097 Uiso 1 1 calc R U
C13 C 0.29410(15) 0.3786(5) 0.1139(3) 0.0510(10) Uani 1 1 d . .
H13 H 0.3125 0.3133 0.1698 0.061 Uiso 1 1 calc R U
C14 C 0.32136(16) 0.4001(6) 0.0233(3) 0.0543(10) Uani 1 1 d . .
H14 H 0.3013 0.4568 -0.0341 0.065 Uiso 1 1 calc R U
C15 C 0.38026(16) 0.3447(5) 0.0019(3) 0.0514(10) Uani 1 1 d . .
C16 C 0.41876(17) 0.2880(6) 0.0837(3) 0.0630(12) Uani 1 1 d . .
H16 H 0.4064 0.2791 0.1550 0.076 Uiso 1 1 calc R U
C17 C 0.47438(16) 0.2445(6) 0.0637(3) 0.0638(12) Uani 1 1 d . .
H17 H 0.4984 0.2058 0.1213 0.077 Uiso 1 1 calc R U
C18 C 0.49551(16) 0.2570(5) -0.0408(3) 0.0537(10) Uani 1 1 d . .
C19 C 0.45738(17) 0.3116(6) -0.1235(3) 0.0595(11) Uani 1 1 d . .
H19 H 0.4696 0.3191 -0.1950 0.071 Uiso 1 1 calc R U
C20 C 0.40131(17) 0.3552(6) -0.1017(3) 0.0583(11) Uani 1 1 d . .
H20 H 0.3770 0.3930 -0.1592 0.070 Uiso 1 1 calc R U
C21 C 0.57274(19) 0.2290(7) -0.1683(4) 0.0839(16) Uani 1 1 d . .
H21A H 0.5529 0.1443 -0.2153 0.126 Uiso 1 1 calc R U
H21B H 0.6129 0.2028 -0.1665 0.126 Uiso 1 1 calc R U
H21C H 0.5665 0.3487 -0.1958 0.126 Uiso 1 1 calc R U
C22 C 0.59195(17) 0.1671(7) 0.0270(3) 0.0730(13) Uani 1 1 d . .
H22A H 0.5974 0.2671 0.0760 0.110 Uiso 1 1 calc R U
H22B H 0.6278 0.1355 -0.0037 0.110 Uiso 1 1 calc R U
H22C H 0.5775 0.0660 0.0664 0.110 Uiso 1 1 calc R U
N1 N 0.19708(12) 0.3088(4) 0.1737(2) 0.0463(8) Uani 1 1 d . .
N2 N 0.55170(14) 0.2159(5) -0.0597(3) 0.0691(11) Uani 1 1 d . .
O1 O 0.04623(11) 0.9402(4) 0.3786(2) 0.0618(8) Uani 1 1 d . .
O2 O -0.01545(10) 0.6817(4) 0.42130(19) 0.0556(7) Uani 1 1 d . .
O3 O 0.20801(10) 0.5127(3) 0.03495(18) 0.0486(7) Uani 1 1 d . .
S1 S 0.04028(4) 0.76265(13) 0.42309(7) 0.0447(3) Uani 1 1 d . .
C23 C 0.06707(15) 0.7640(6) 0.5583(3) 0.0530(10) Uani 1 1 d . .
H23A H 0.1056 0.8083 0.5605 0.080 Uiso 1 1 calc R U
H23B H 0.0665 0.6438 0.5872 0.080 Uiso 1 1 calc R U
H23C H 0.0438 0.8406 0.6016 0.080 Uiso 1 1 calc R U

loop_
_atom_site_aniso_label
_atom_site_aniso_U_11
_atom_site_aniso_U_22
_atom_site_aniso_U_33
_atom_site_aniso_U_23
_atom_site_aniso_U_13
_atom_site_aniso_U_12
C1 0.035(2) 0.045(3) 0.0393(18) 0.0006(16) 0.0026(15) -0.0034(16)
C2 0.038(2) 0.051(3) 0.052(2) 0.0059(19) 0.0042(17) -0.0068(18)
C3 0.044(2) 0.037(2) 0.056(2) -0.0023(17) 0.0044(18) -0.0045(17)
C4 0.039(2) 0.040(2) 0.0426(19) 0.0033(16) -0.0003(16) 0.0033(17)
C5 0.0333(19) 0.043(2) 0.0416(18) -0.0019(16) 0.0011(15) -0.0025(16)
C6 0.042(2) 0.042(2) 0.051(2) -0.0065(17) 0.0049(17) -0.0070(17)
C7 0.067(3) 0.044(3) 0.073(3) -0.016(2) 0.012(2) 0.004(2)
C8 0.059(3) 0.061(3) 0.061(2) -0.012(2) -0.008(2) 0.006(2)
C9 0.043(2) 0.046(3) 0.047(2) 0.0071(17) 0.0062(17) 0.0023(18)
C10 0.035(2) 0.055(3) 0.049(2) -0.0041(18) 0.0074(17) -0.0045(17)
C11 0.044(2) 0.103(4) 0.065(3) -0.013(2) 0.000(2) -0.007(2)
C12 0.061(3) 0.053(3) 0.082(3) -0.008(2) 0.026(2) -0.011(2)
C13 0.042(2) 0.056(3) 0.055(2) 0.0091(18) 0.0085(18) 0.0092(18)
C14 0.052(2) 0.057(3) 0.054(2) -0.0013(19) 0.0050(19) 0.010(2)
C15 0.045(2) 0.059(3) 0.051(2) -0.0013(19) 0.0075(19) -0.0001(19)
C16 0.048(2) 0.089(4) 0.053(2) 0.001(2) 0.0113(19) 0.008(2)
C17 0.049(3) 0.086(4) 0.056(2) 0.003(2) 0.006(2) 0.007(2)
C18 0.046(2) 0.055(3) 0.061(2) -0.005(2) 0.006(2) 0.001(2)
C19 0.055(3) 0.077(3) 0.047(2) -0.001(2) 0.0108(19) 0.002(2)
C20 0.054(3) 0.072(3) 0.050(2) 0.004(2) 0.0057(19) 0.007(2)
C21 0.057(3) 0.118(5) 0.077(3) -0.008(3) 0.015(2) 0.002(3)
C22 0.051(3) 0.090(4) 0.078(3) -0.002(3) -0.001(2) 0.005(2)
N1 0.0456(18) 0.040(2) 0.0539(18) -0.0017(14) 0.0065(14) 0.0052(14)
N2 0.046(2) 0.103(3) 0.059(2) -0.004(2) 0.0073(17) 0.0077(19)
O1 0.0655(18) 0.0495(19) 0.0712(17) 0.0132(14) 0.0126(14) 0.0085(14)
O2 0.0326(14) 0.071(2) 0.0636(16) -0.0021(14) 0.0026(12) 0.0016(12)
O3 0.0508(15) 0.0470(18) 0.0479(14) 0.0022(12) -0.0007(11) 0.0069(12)
S1 0.0364(5) 0.0503(7) 0.0476(5) 0.0002(4) 0.0044(4) 0.0029(4)
C23 0.044(2) 0.067(3) 0.048(2) -0.0055(19) 0.0063(17) -0.0008(19)

loop_
_atom_type_symbol
_atom_type_description
_atom_type_scat_dispersion_real
_atom_type_scat_dispersion_imag
_atom_type_scat_source
C C 0.0033 0.0016 'International Tables Vol C Tables 4.2.6.8 and 6.1.1.4'
H H 0.0000 0.0000 'International Tables Vol C Tables 4.2.6.8 and 6.1.1.4'
N N 0.0061 0.0033 'International Tables Vol C Tables 4.2.6.8 and 6.1.1.4'
O O 0.0106 0.0060 'International Tables Vol C Tables 4.2.6.8 and 6.1.1.4'
S S 0.1246 0.1234 'International Tables Vol C Tables 4.2.6.8 and 6.1.1.4'

loop_
_geom_angle_atom_site_label_1
_geom_angle_atom_site_label_2
_geom_angle_atom_site_label_3
_geom_angle
C2 C1 C6 120.5(3)
C2 C1 S1 120.3(3)
C6 C1 S1 119.2(3)
C1 C2 C3 121.1(3)
C2 C3 C4 118.1(4)
C5 C4 C3 121.2(3)
C5 C4 N1 111.6(3)
C3 C4 N1 127.2(3)
C6 C5 C4 120.7(3)
C6 C5 C10 130.0(3)
C4 C5 C10 109.3(3)
C5 C6 C1 118.4(3)
N1 C7 C8 104.3(3)
O3 C8 C7 105.8(3)
O3 C9 N1 104.1(3)
O3 C9 C13 110.2(3)
N1 C9 C13 111.9(3)
O3 C9 C10 109.0(3)
N1 C9 C10 105.4(3)
C13 C9 C10 115.5(3)
C5 C10 C12 114.4(3)
C5 C10 C11 108.6(3)
C12 C10 C11 110.4(3)
C5 C10 C9 99.9(3)
C12 C10 C9 111.9(3)
C11 C10 C9 111.2(3)
C14 C13 C9 125.5(4)
C13 C14 C15 127.2(4)
C20 C15 C16 115.8(4)
C20 C15 C14 121.1(4)
C16 C15 C14 123.1(3)
C17 C16 C15 122.7(4)
C16 C17 C18 121.3(4)
N2 C18 C19 122.5(3)
N2 C18 C17 120.8(4)
C19 C18 C17 116.7(4)
C18 C19 C20 121.2(3)
C15 C20 C19 122.4(4)
C4 N1 C7 116.8(3)
C4 N1 C9 105.1(3)
C7 N1 C9 104.5(3)
C18 N2 C22 122.5(3)
C18 N2 C21 120.1(4)
C22 N2 C21 117.4(3)
C8 O3 C9 108.1(3)
O1 S1 O2 118.68(16)
O1 S1 C23 108.43(19)
O2 S1 C23 108.17(16)
O1 S1 C1 107.95(16)
O2 S1 C1 108.06(17)
C23 S1 C1 104.68(17)

loop_
_geom_bond_atom_site_label_1
_geom_bond_atom_site_label_2
_geom_bond_distance
C1 C2 1.378(5)
C1 C6 1.399(4)
C1 S1 1.761(3)
C2 C3 1.380(5)
C3 C4 1.386(5)
C4 C5 1.384(5)
C4 N1 1.416(4)
C5 C6 1.373(5)
C5 C10 1.510(4)
C7 N1 1.466(4)
C7 C8 1.526(5)
C8 O3 1.434(4)
C9 O3 1.440(4)
C9 N1 1.470(4)
C9 C13 1.505(5)
C9 C10 1.557(5)
C10 C12 1.529(5)
C10 C11 1.540(5)
C13 C14 1.307(5)
C14 C15 1.471(5)
C15 C20 1.377(5)
C15 C16 1.386(5)
C16 C17 1.371(5)
C17 C18 1.389(5)
C18 N2 1.377(5)
C18 C19 1.383(5)
C19 C20 1.386(5)
C21 N2 1.435(5)
C22 N2 1.437(5)
O1 S1 1.435(3)
O2 S1 1.435(3)
S1 C23 1.745(3)

loop_
_geom_torsion_atom_site_label_1
_geom_torsion_atom_site_label_2
_geom_torsion_atom_site_label_3
_geom_torsion_atom_site_label_4
_geom_torsion
C6 C1 C2 C3 -0.8(5)
S1 C1 C2 C3 176.6(3)
C1 C2 C3 C4 -0.3(5)
C2 C3 C4 C5 1.3(5)
C2 C3 C4 N1 -179.5(3)
C3 C4 C5 C6 -1.3(5)
N1 C4 C5 C6 179.4(3)
C3 C4 C5 C10 177.4(3)
N1 C4 C5 C10 -1.8(4)
C4 C5 C6 C1 0.2(5)
C10 C5 C6 C1 -178.3(3)
C2 C1 C6 C5 0.9(5)
S1 C1 C6 C5 -176.6(3)
N1 C7 C8 O3 10.6(4)
C6 C5 C10 C12 -43.4(5)
C4 C5 C10 C12 138.0(3)
C6 C5 C10 C11 80.5(5)
C4 C5 C10 C11 -98.1(4)
C6 C5 C10 C9 -163.0(4)
C4 C5 C10 C9 18.4(3)
O3 C9 C10 C5 83.2(3)
N1 C9 C10 C5 -28.0(3)
C13 C9 C10 C5 -152.0(3)
O3 C9 C10 C12 -38.2(4)
N1 C9 C10 C12 -149.4(3)
C13 C9 C10 C12 86.5(4)
O3 C9 C10 C11 -162.3(3)
N1 C9 C10 C11 86.5(3)
C13 C9 C10 C11 -37.5(4)
O3 C9 C13 C14 12.5(6)
N1 C9 C13 C14 127.8(4)
C10 C9 C13 C14 -111.6(4)
C9 C13 C14 C15 174.8(4)
C13 C14 C15 C20 171.7(4)
C13 C14 C15 C16 -11.6(7)
C20 C15 C16 C17 -0.1(7)
C14 C15 C16 C17 -176.9(4)
C15 C16 C17 C18 0.7(7)
C16 C17 C18 N2 178.9(4)
C16 C17 C18 C19 -1.3(6)
N2 C18 C19 C20 -178.8(4)
C17 C18 C19 C20 1.4(6)
C16 C15 C20 C19 0.2(6)
C14 C15 C20 C19 177.1(4)
C18 C19 C20 C15 -0.9(7)
C5 C4 N1 C7 -132.3(3)
C3 C4 N1 C7 48.5(5)
C5 C4 N1 C9 -17.0(4)
C3 C4 N1 C9 163.8(3)
C8 C7 N1 C4 86.6(4)
C8 C7 N1 C9 -29.0(4)
O3 C9 N1 C4 -86.5(3)
C13 C9 N1 C4 154.5(3)
C10 C9 N1 C4 28.2(3)
O3 C9 N1 C7 37.0(3)
C13 C9 N1 C7 -82.0(3)
C10 C9 N1 C7 151.7(3)
C19 C18 N2 C22 177.1(4)
C17 C18 N2 C22 -3.1(6)
C19 C18 N2 C21 0.0(6)
C17 C18 N2 C21 179.8(4)
C7 C8 O3 C9 12.5(4)
N1 C9 O3 C8 -30.8(3)
C13 C9 O3 C8 89.4(3)
C10 C9 O3 C8 -142.9(3)
C2 C1 S1 O1 -140.7(3)
C6 C1 S1 O1 36.8(3)
C2 C1 S1 O2 -11.2(3)
C6 C1 S1 O2 166.3(3)
C2 C1 S1 C23 103.9(3)
C6 C1 S1 C23 -78.6(3)
